data_1535680
loop_
_publ_author_name
'Mueller, D.'
'Assenmacher, W.'
'Mader, W.'

_publ_section_title
;
 Darstellung und Struktur von Sc3 (Sc0.31 Al0.69) O6 - einem neuen
 Abkoemmling des Mg3 Te O6-Strukturtyps
;
_journal_name_full 'Zeitschrift fuer Anorganische und Allgemeine Chemie'
_journal_page_first 2483
_journal_page_last 2489
_journal_volume 630
_journal_year 2004
_chemical_formula_sum 'Al0.705 O6 Sc3.295'
_chemical_name_systematic 'Sc3 (Sc0.295 Al0.705) O6'
_space_group_IT_number 148
_symmetry_space_group_name_Hall '-R 3'
_symmetry_space_group_name_H-M 'R -3 :H'
_cell_angle_alpha 90
_cell_angle_beta 90
_cell_angle_gamma 120
_cell_formula_units_Z 6
_cell_length_a 8.77451
_cell_length_b 8.77451
_cell_length_c 10.1333
_cell_volume 675.659
_citation_journal_id_ASTM ZAACAB
_cod_data_source_file Mueller_ZAACAB_2004_898.cif
_cod_data_source_block Al0.705O6Sc3.295
_cod_original_cell_volume 675.6586
_cod_database_code 1535680

loop_
_symmetry_equiv_pos_as_xyz
x,y,z
-y,x-y,z
-x+y,-x,z
-x,-y,-z
y,-x+y,-z
x-y,x,-z
x+2/3,y+1/3,z+1/3
-y+2/3,x-y+1/3,z+1/3
-x+y+2/3,-x+1/3,z+1/3
-x+2/3,-y+1/3,-z+1/3
y+2/3,-x+y+1/3,-z+1/3
x-y+2/3,x+1/3,-z+1/3
x+1/3,y+2/3,z+2/3
-y+1/3,x-y+2/3,z+2/3
-x+y+1/3,-x+2/3,z+2/3
-x+1/3,-y+2/3,-z+2/3
y+1/3,-x+y+2/3,-z+2/3
x-y+1/3,x+2/3,-z+2/3

loop_
_atom_site_label
_atom_site_type_symbol
_atom_site_fract_x
_atom_site_fract_y
_atom_site_fract_z
_atom_site_occupancy
_atom_site_U_iso_or_equiv
Sc2 Sc+3 0 0 0.5 0.48 0.0
Sc3 Sc+3 0 0 0 0.11 0.0
Sc1 Sc+3 0.0411 0.2666 0.2033 1 0.0
O1 O-2 0.0267 0.2094 0.4025 1 0.0
O2 O-2 0.1851 0.1563 0.1168 1 0.0
Al1 Al+3 0 0 0.5 0.52 0.0
Al2 Al+3 0 0 0 0.89 0.0
